data_8102708
loop_
_publ_author_name
'Le-Qing Fan'
'Ji-Huai Wu'

_publ_section_title
;
 Crystal structure of
 (2,2'-bipyridine-k2N,N')-(N,N-dimethyldithiocarbamato-k2S,S')copper(II)
 iodide, CuI(C10H8N2)(C3H6NS2)
;
_journal_issue 2
_journal_name_full 'Zeitschrift f\"ur Kristallographie - New Crystal Structures'
_journal_page_first 347
_journal_volume 225
_journal_year 2010
_chemical_formula_moiety 'C13 H14 Cu I N3 S2'
_chemical_formula_sum 'C13 H14 Cu I N3 S2'
_chemical_formula_weight 466.83
_chemical_name_systematic
; 
(2,2'-Bipyridine-<i>k</i>^2^
<i>N</i>,<i>N</i>')(<i>N</i>,<i>N</i>-dimethyldithiocarbamato-
<i>k</i>^2^<i>S</i>,<i>S</i>')iodocopper(II) 
;
_space_group_IT_number 2
_symmetry_cell_setting triclinic
_symmetry_space_group_name_Hall '-P 1'
_symmetry_space_group_name_H-M 'P -1'
_atom_sites_solution_hydrogens geom
_atom_sites_solution_primary direct
_atom_sites_solution_secondary difmap
_audit_creation_method SHELXL-97
_cell_angle_alpha 66.70(2)
_cell_angle_beta 76.199(19)
_cell_angle_gamma 66.355(16)
_cell_formula_units_Z 2
_cell_length_a 8.80800(10)
_cell_length_b 10.1039(5)
_cell_length_c 11.2436(2)
_cell_measurement_reflns_used 1779
_cell_measurement_temperature 293(2)
_cell_measurement_theta_max 27.4446
_cell_measurement_theta_min 2.3372
_cell_volume 838.06(16)
_computing_cell_refinement CrystalClear
_computing_data_collection 'CrystalClear (Rigaku, 2005)'
_computing_data_reduction CrystalClear
_computing_molecular_graphics 'SHELXTL (Bruker, 1998)'
_computing_publication_material SHELXTL
_computing_structure_refinement 'SHELXL-97 (Sheldrick, 1997)'
_computing_structure_solution 'SHELXS-97 (Sheldrick, 1997)'
_diffrn_ambient_temperature 293(2)
_diffrn_measured_fraction_theta_full 0.941
_diffrn_measured_fraction_theta_max 0.941
_diffrn_measurement_device_type 'Rigaku Mercury CCD diffractometer'
_diffrn_measurement_method '\w scans'
_diffrn_radiation_monochromator 'Graphite Monochromator'
_diffrn_radiation_source 'Sealed Tube'
_diffrn_radiation_type MoK\a
_diffrn_radiation_wavelength 0.71073
_diffrn_reflns_av_R_equivalents 0.0228
_diffrn_reflns_av_sigmaI/netI 0.0353
_diffrn_reflns_limit_h_max 11
_diffrn_reflns_limit_h_min -11
_diffrn_reflns_limit_k_max 13
_diffrn_reflns_limit_k_min -12
_diffrn_reflns_limit_l_max 14
_diffrn_reflns_limit_l_min -14
_diffrn_reflns_number 6208
_diffrn_reflns_theta_full 27.50
_diffrn_reflns_theta_max 27.50
_diffrn_reflns_theta_min 2.34
_diffrn_standards_decay_% 0
_diffrn_standards_interval_count 0
_diffrn_standards_interval_time 0
_diffrn_standards_number 0
_exptl_absorpt_coefficient_mu 3.387
_exptl_absorpt_correction_T_max 1.0000
_exptl_absorpt_correction_T_min 0.7804
_exptl_absorpt_correction_type multi-scan
_exptl_absorpt_process_details 'CrystalClear (Rigaku,2005)'
_exptl_crystal_colour Gray
_exptl_crystal_density_diffrn 1.850
_exptl_crystal_density_method 'not measured'
_exptl_crystal_description Prism
_exptl_crystal_F_000 454
_exptl_crystal_size_max 0.2000
_exptl_crystal_size_mid 0.2000
_exptl_crystal_size_min 0.2000
_refine_diff_density_max 0.540
_refine_diff_density_min -1.067
_refine_diff_density_rms 0.135
_refine_ls_extinction_method none
_refine_ls_goodness_of_fit_ref 1.054
_refine_ls_hydrogen_treatment constr
_refine_ls_matrix_type full
_refine_ls_number_parameters 181
_refine_ls_number_reflns 3630
_refine_ls_number_restraints 0
_refine_ls_restrained_S_all 1.054
_refine_ls_R_factor_all 0.0568
_refine_ls_R_factor_gt 0.0377
_refine_ls_shift/su_max 0.001
_refine_ls_shift/su_mean 0.000
_refine_ls_structure_factor_coef Fsqd
_refine_ls_weighting_details 'calc w=1/[\s^2^(Fo^2^)+(0.0452P)^2^+0.9062P] where P=(Fo^2^+2Fc^2^)/3'
_refine_ls_weighting_scheme calc
_refine_ls_wR_factor_gt 0.0976
_refine_ls_wR_factor_ref 0.1080
_reflns_number_gt 2629
_reflns_number_total 3630
_reflns_threshold_expression >2sigma(I)
_cod_data_source_file 1267-2984.cff
_cod_data_source_block a
_cod_depositor_comments
;
The following automatic conversions were performed:
'_symmetry_cell_setting' value 'Triclinic' changed to 'triclinic'
according to '/home/saulius/struct/CIF-dictionaries/cif_core.dic'
dictionary named 'cif_core.dic' version 2.4.1 from
2010-06-29.

'_exptl_absorpt_correction_type' value 'Multi-scan' changed
to 'multi-scan' according to
'/home/saulius/struct/CIF-dictionaries/cif_core.dic' dictionary named
'cif_core.dic' version 2.4.1 from 2010-06-29.

Automatic conversion script
Id: cif_fix_enum 1555 2011-01-17 13:19:09Z saulius 
;
_cod_original_cell_volume 838.06(5)
_cod_original_sg_symbol_H-M P-1
_cod_database_code 8102708

loop_
_symmetry_equiv_pos_as_xyz
'x, y, z'
'-x, -y, -z'

loop_
_atom_site_label
_atom_site_type_symbol
_atom_site_fract_x
_atom_site_fract_y
_atom_site_fract_z
_atom_site_U_iso_or_equiv
_atom_site_adp_type
_atom_site_occupancy
_atom_site_symmetry_multiplicity
_atom_site_calc_flag
_atom_site_refinement_flags
_atom_site_disorder_assembly
_atom_site_disorder_group
Cu1 Cu 0.38048(7) 0.26380(7) 0.31194(6) 0.04949(17) Uani 1 1 d . . .
I1 I 0.16459(5) 0.58903(4) 0.24460(4) 0.07008(16) Uani 1 1 d . . .
S1 S 0.20633(16) 0.12286(15) 0.39008(12) 0.0541(3) Uani 1 1 d . . .
S2 S 0.37350(18) 0.20402(16) 0.13438(13) 0.0592(3) Uani 1 1 d . . .
N1 N 0.1553(5) 0.0571(5) 0.1985(4) 0.0537(10) Uani 1 1 d . . .
N2 N 0.4165(5) 0.2561(5) 0.4842(4) 0.0543(10) Uani 1 1 d . . .
N3 N 0.5888(5) 0.3186(4) 0.2586(4) 0.0511(9) Uani 1 1 d . . .
C1 C 0.2352(6) 0.1179(5) 0.2357(4) 0.0463(10) Uani 1 1 d . . .
C2 C 0.0308(7) -0.0065(6) 0.2865(6) 0.0651(14) Uani 1 1 d . . .
H2A H 0.0220 0.0026 0.3699 0.098 Uiso 1 1 calc R . .
H2B H 0.0638 -0.1127 0.2961 0.098 Uiso 1 1 calc R . .
H2C H -0.0750 0.0490 0.2513 0.098 Uiso 1 1 calc R . .
C3 C 0.1834(9) 0.0529(8) 0.0664(6) 0.0777(17) Uani 1 1 d . . .
H3A H 0.2669 0.0973 0.0173 0.117 Uiso 1 1 calc R . .
H3B H 0.0815 0.1104 0.0254 0.117 Uiso 1 1 calc R . .
H3C H 0.2202 -0.0515 0.0696 0.117 Uiso 1 1 calc R . .
C4 C 0.3185(8) 0.2252(7) 0.5960(5) 0.0713(15) Uani 1 1 d . . .
H4A H 0.2266 0.2015 0.5966 0.086 Uiso 1 1 calc R . .
C5 C 0.3493(9) 0.2274(8) 0.7092(6) 0.0794(17) Uani 1 1 d . . .
H5A H 0.2799 0.2047 0.7853 0.095 Uiso 1 1 calc R . .
C6 C 0.4840(9) 0.2636(7) 0.7084(6) 0.0786(18) Uani 1 1 d . . .
H6A H 0.5078 0.2650 0.7841 0.094 Uiso 1 1 calc R . .
C7 C 0.5839(7) 0.2980(6) 0.5937(6) 0.0657(15) Uani 1 1 d . . .
H7A H 0.6743 0.3250 0.5909 0.079 Uiso 1 1 calc R . .
C8 C 0.5485(6) 0.2918(5) 0.4835(5) 0.0524(11) Uani 1 1 d . . .
C9 C 0.6447(6) 0.3293(5) 0.3552(5) 0.0496(11) Uani 1 1 d . . .
C10 C 0.7814(7) 0.3751(7) 0.3319(7) 0.0697(16) Uani 1 1 d . . .
H10A H 0.8203 0.3801 0.3994 0.084 Uiso 1 1 calc R . .
C11 C 0.8585(7) 0.4131(7) 0.2074(7) 0.0738(17) Uani 1 1 d . . .
H11A H 0.9495 0.4448 0.1900 0.089 Uiso 1 1 calc R . .
C12 C 0.8003(7) 0.4038(7) 0.1098(7) 0.0730(17) Uani 1 1 d . . .
H12A H 0.8502 0.4302 0.0251 0.088 Uiso 1 1 calc R . .
C13 C 0.6667(6) 0.3549(6) 0.1384(5) 0.0614(13) Uani 1 1 d . . .
H13A H 0.6290 0.3466 0.0720 0.074 Uiso 1 1 calc R . .

loop_
_atom_site_aniso_label
_atom_site_aniso_U_11
_atom_site_aniso_U_22
_atom_site_aniso_U_33
_atom_site_aniso_U_23
_atom_site_aniso_U_13
_atom_site_aniso_U_12
Cu1 0.0478(3) 0.0563(4) 0.0495(3) -0.0162(3) -0.0069(2) -0.0235(3)
I1 0.0689(3) 0.0518(2) 0.1009(3) -0.0332(2) -0.0336(2) -0.01019(18)
S1 0.0604(7) 0.0587(7) 0.0491(7) -0.0180(6) 0.0005(6) -0.0298(6)
S2 0.0700(8) 0.0665(8) 0.0504(7) -0.0193(6) 0.0039(6) -0.0383(7)
N1 0.062(2) 0.047(2) 0.058(3) -0.0179(19) -0.008(2) -0.023(2)
N2 0.055(2) 0.055(2) 0.052(2) -0.0150(19) -0.0120(19) -0.017(2)
N3 0.041(2) 0.050(2) 0.059(3) -0.0136(19) -0.0112(18) -0.0147(18)
C1 0.049(2) 0.036(2) 0.049(3) -0.009(2) -0.009(2) -0.013(2)
C2 0.066(3) 0.055(3) 0.088(4) -0.029(3) -0.002(3) -0.032(3)
C3 0.107(5) 0.086(4) 0.062(4) -0.029(3) -0.015(3) -0.046(4)
C4 0.076(4) 0.087(4) 0.051(3) -0.018(3) -0.006(3) -0.033(3)
C5 0.100(5) 0.079(4) 0.054(3) -0.023(3) -0.012(3) -0.022(4)
C6 0.094(5) 0.068(4) 0.068(4) -0.029(3) -0.036(4) 0.000(3)
C7 0.066(3) 0.053(3) 0.081(4) -0.031(3) -0.035(3) 0.000(3)
C8 0.051(3) 0.040(2) 0.066(3) -0.019(2) -0.026(2) -0.002(2)
C9 0.041(2) 0.035(2) 0.071(3) -0.017(2) -0.018(2) -0.0050(19)
C10 0.049(3) 0.061(3) 0.107(5) -0.032(3) -0.023(3) -0.014(3)
C11 0.052(3) 0.061(3) 0.114(5) -0.028(3) -0.009(3) -0.026(3)
C12 0.055(3) 0.065(4) 0.088(4) -0.013(3) 0.002(3) -0.028(3)
C13 0.052(3) 0.064(3) 0.062(3) -0.012(3) -0.004(2) -0.024(3)

loop_
_atom_type_symbol
_atom_type_description
_atom_type_scat_dispersion_real
_atom_type_scat_dispersion_imag
_atom_type_scat_source
C C 0.0033 0.0016 'International Tables Vol C Tables 4.2.6.8 and 6.1.1.4'
H H 0.0000 0.0000 'International Tables Vol C Tables 4.2.6.8 and 6.1.1.4'
Cu Cu 0.3201 1.2651 'International Tables Vol C Tables 4.2.6.8 and 6.1.1.4'
I I -0.4742 1.8119 'International Tables Vol C Tables 4.2.6.8 and 6.1.1.4'
N N 0.0061 0.0033 'International Tables Vol C Tables 4.2.6.8 and 6.1.1.4'
S S 0.1246 0.1234 'International Tables Vol C Tables 4.2.6.8 and 6.1.1.4'

loop_
_geom_angle_atom_site_label_1
_geom_angle_atom_site_label_2
_geom_angle_atom_site_label_3
_geom_angle
_geom_angle_site_symmetry_1
_geom_angle_site_symmetry_3
_geom_angle_publ_flag
N2 Cu1 N3 80.95(17) . . ?
N2 Cu1 S1 97.09(12) . . ?
N3 Cu1 S1 161.37(12) . . ?
N2 Cu1 S2 165.01(13) . . ?
N3 Cu1 S2 100.67(12) . . ?
S1 Cu1 S2 76.57(5) . . ?
N2 Cu1 I1 92.36(12) . . ?
N3 Cu1 I1 92.16(11) . . ?
S1 Cu1 I1 106.44(4) . . ?
S2 Cu1 I1 102.43(5) . . ?
C1 S1 Cu1 85.47(16) . . ?
C1 S2 Cu1 84.54(17) . . ?
C1 N1 C2 121.7(4) . . ?
C1 N1 C3 121.8(4) . . ?
C2 N1 C3 116.4(4) . . ?
C8 N2 C4 118.6(5) . . ?
C8 N2 Cu1 115.2(3) . . ?
C4 N2 Cu1 126.2(4) . . ?
C9 N3 C13 118.7(4) . . ?
C9 N3 Cu1 114.2(3) . . ?
C13 N3 Cu1 126.9(3) . . ?
N1 C1 S1 122.9(4) . . ?
N1 C1 S2 123.8(4) . . ?
S1 C1 S2 113.3(3) . . ?
N1 C2 H2A 109.5 . . ?
N1 C2 H2B 109.5 . . ?
H2A C2 H2B 109.5 . . ?
N1 C2 H2C 109.5 . . ?
H2A C2 H2C 109.5 . . ?
H2B C2 H2C 109.5 . . ?
N1 C3 H3A 109.5 . . ?
N1 C3 H3B 109.5 . . ?
H3A C3 H3B 109.5 . . ?
N1 C3 H3C 109.5 . . ?
H3A C3 H3C 109.5 . . ?
H3B C3 H3C 109.5 . . ?
N2 C4 C5 122.4(6) . . ?
N2 C4 H4A 118.8 . . ?
C5 C4 H4A 118.8 . . ?
C6 C5 C4 119.0(6) . . ?
C6 C5 H5A 120.5 . . ?
C4 C5 H5A 120.5 . . ?
C5 C6 C7 119.1(6) . . ?
C5 C6 H6A 120.4 . . ?
C7 C6 H6A 120.4 . . ?
C8 C7 C6 119.4(6) . . ?
C8 C7 H7A 120.3 . . ?
C6 C7 H7A 120.3 . . ?
N2 C8 C7 121.5(5) . . ?
N2 C8 C9 114.6(4) . . ?
C7 C8 C9 123.9(5) . . ?
N3 C9 C10 121.1(5) . . ?
N3 C9 C8 115.0(4) . . ?
C10 C9 C8 123.9(5) . . ?
C11 C10 C9 119.2(6) . . ?
C11 C10 H10A 120.4 . . ?
C9 C10 H10A 120.4 . . ?
C12 C11 C10 119.5(5) . . ?
C12 C11 H11A 120.2 . . ?
C10 C11 H11A 120.2 . . ?
C11 C12 C13 119.1(6) . . ?
C11 C12 H12A 120.5 . . ?
C13 C12 H12A 120.5 . . ?
N3 C13 C12 122.4(5) . . ?
N3 C13 H13A 118.8 . . ?
C12 C13 H13A 118.8 . . ?

loop_
_geom_bond_atom_site_label_1
_geom_bond_atom_site_label_2
_geom_bond_distance
_geom_bond_site_symmetry_2
_geom_bond_publ_flag
Cu1 N2 2.004(4) . ?
Cu1 N3 2.015(4) . ?
Cu1 S1 2.2961(13) . ?
Cu1 S2 2.3230(14) . ?
Cu1 I1 2.9485(9) . ?
S1 C1 1.711(5) . ?
S2 C1 1.715(5) . ?
N1 C1 1.318(6) . ?
N1 C2 1.462(6) . ?
N1 C3 1.462(7) . ?
N2 C8 1.345(6) . ?
N2 C4 1.345(7) . ?
N3 C9 1.352(6) . ?
N3 C13 1.340(6) . ?
C2 H2A 0.9600 . ?
C2 H2B 0.9600 . ?
C2 H2C 0.9600 . ?
C3 H3A 0.9600 . ?
C3 H3B 0.9600 . ?
C3 H3C 0.9600 . ?
C4 C5 1.374(8) . ?
C4 H4A 0.9300 . ?
C5 C6 1.372(9) . ?
C5 H5A 0.9300 . ?
C6 C7 1.381(9) . ?
C6 H6A 0.9300 . ?
C7 C8 1.378(7) . ?
C7 H7A 0.9300 . ?
C8 C9 1.478(7) . ?
C9 C10 1.390(7) . ?
C10 C11 1.378(9) . ?
C10 H10A 0.9300 . ?
C11 C12 1.366(9) . ?
C11 H11A 0.9300 . ?
C12 C13 1.376(7) . ?
C12 H12A 0.9300 . ?
C13 H13A 0.9300 . ?
